data_7235857
loop_
_publ_author_name
'Vo, Thao T.'
'Shreeve, Jean'ne M.'

_publ_section_title
;
 1,1-Diamino-2,2-dinitroethene (FOX-7) and
 1-amino-1-hydrazino-2,2-dinitroethene (HFOX) as amphot\`eres: bases with
 strong acids
;
_journal_issue 16
_journal_name_full 'Journal of Materials Chemistry A'
_journal_page_first 8756
_journal_paper_doi 10.1039/C4TA07098D
_journal_volume 3
_journal_year 2015
_chemical_formula_moiety 'C5 H9 N5 O4'
_chemical_formula_sum 'C5 H9 N5 O4'
_chemical_formula_weight 203.17
_space_group_crystal_system triclinic
_space_group_IT_number 2
_space_group_name_Hall '-P 1'
_space_group_name_H-M_alt 'P -1'
_atom_sites_solution_hydrogens mixed
_atom_sites_solution_primary direct
_audit_creation_date 2013-12-02
_audit_creation_method
;
Olex2 1.2
(compiled 2013.11.15 svn.r2834 for OlexSys, GUI svn.r4720)
;
_audit_update_record
;
2014-06-13 deposited with the CCDC.
2015-01-15 downloaded from the CCDC.
;
_cell_angle_alpha 76.7114(10)
_cell_angle_beta 79.0212(10)
_cell_angle_gamma 75.8661(10)
_cell_formula_units_Z 2
_cell_length_a 6.68570(10)
_cell_length_b 6.89930(10)
_cell_length_c 10.2681(2)
_cell_measurement_reflns_used 3327
_cell_measurement_temperature 173(2)
_cell_measurement_theta_max 71.825
_cell_measurement_theta_min 6.744
_cell_volume 442.447(13)
_computing_cell_refinement 'APEX2 (BRUKER, V2012.10-0, 2012)'
_computing_data_collection 'COSMO (BRUKER, V1.61, 2009)'
_computing_data_reduction 'SAINT (BRUKER, V8.27BA, 20112)'
_computing_molecular_graphics 'Olex2 (Dolomanov et al., 2009)'
_computing_publication_material 'Olex2 (Dolomanov et al., 2009)'
_computing_structure_refinement 'ShelXL-2013 (Sheldrick, 2008)'
_computing_structure_solution 'ShelXS (Sheldrick, 2008)'
_diffrn_ambient_temperature 173.09
_diffrn_detector_area_resol_mean 836.6
_diffrn_measured_fraction_theta_full 0.972
_diffrn_measured_fraction_theta_max 0.965
_diffrn_measurement_device_type 'Bruker APEX-II CCD'
_diffrn_measurement_method '\f and \w scans'
_diffrn_radiation_type CuK\a
_diffrn_radiation_wavelength 1.54178
_diffrn_reflns_av_R_equivalents 0.0273
_diffrn_reflns_av_unetI/netI 0.0244
_diffrn_reflns_Laue_measured_fraction_full 0.972
_diffrn_reflns_Laue_measured_fraction_max 0.965
_diffrn_reflns_limit_h_max 8
_diffrn_reflns_limit_h_min -8
_diffrn_reflns_limit_k_max 8
_diffrn_reflns_limit_k_min -7
_diffrn_reflns_limit_l_max 12
_diffrn_reflns_limit_l_min -12
_diffrn_reflns_number 6216
_diffrn_reflns_point_group_measured_fraction_full 0.972
_diffrn_reflns_point_group_measured_fraction_max 0.965
_diffrn_reflns_theta_full 67.679
_diffrn_reflns_theta_max 71.819
_diffrn_reflns_theta_min 4.470
_diffrn_standards_number 0
_exptl_absorpt_coefficient_mu 1.147
_exptl_absorpt_correction_T_max 0.7535
_exptl_absorpt_correction_T_min 0.6458
_exptl_absorpt_correction_type multi-scan
_exptl_absorpt_process_details
'SADABS-2012/1 (Bruker,2012) was used for absorption correction. wR2(int) was 0.0560 before and 0.0414 after correction. The Ratio of minimum to maximum transmission is 0.8571. The \l/2 correction factor is 0.0015.'
_exptl_crystal_colour yellow
_exptl_crystal_density_diffrn 1.525
_exptl_crystal_description plate
_exptl_crystal_F_000 212
_exptl_crystal_size_max 0.272
_exptl_crystal_size_mid 0.231
_exptl_crystal_size_min 0.074
_refine_diff_density_max 0.241
_refine_diff_density_min -0.169
_refine_diff_density_rms 0.036
_refine_ls_extinction_method none
_refine_ls_goodness_of_fit_ref 1.052
_refine_ls_hydrogen_treatment mixed
_refine_ls_matrix_type full
_refine_ls_number_parameters 141
_refine_ls_number_reflns 1680
_refine_ls_number_restraints 0
_refine_ls_restrained_S_all 1.052
_refine_ls_R_factor_all 0.0401
_refine_ls_R_factor_gt 0.0323
_refine_ls_shift/su_max 0.000
_refine_ls_shift/su_mean 0.000
_refine_ls_structure_factor_coef Fsqd
_refine_ls_weighting_details 'w=1/[\s^2^(Fo^2^)+(0.0481P)^2^+0.0823P] where P=(Fo^2^+2Fc^2^)/3'
_refine_ls_weighting_scheme calc
_refine_ls_wR_factor_gt 0.0854
_refine_ls_wR_factor_ref 0.0900
_reflns_Friedel_coverage 0.000
_reflns_number_gt 1430
_reflns_number_total 1680
_reflns_threshold_expression 'I > 2\s(I)'
_cod_data_source_file c4ta07098d2.cif
_cod_data_source_block jstvo213
_cod_database_code 7235857
_shelxl_version_number 2013-3
_shelx_space_group_comment
;
The symmetry employed for this shelxl refinement is uniquely defined
by the following loop, which should always be used as a source of
symmetry information in preference to the above space-group names.
They are only intended as comments.
;
_shelx_estimated_absorpt_t_max 0.920
_shelx_estimated_absorpt_t_min 0.746
_olex2_refinement_description
;
1. Fixed Uiso
 At 1.5 times of:
  All C(H,H,H) groups
2.a Idealised Me refined as rotating group:
 C1(H1A,H1B,H1C), C3(H3C,H3D,H3E)
;
_contact_crystallographer_email staples@chemistry.msu.com
_contact_crystallographer_name 'Richard Staples'

loop_
_space_group_symop_operation_xyz
'x, y, z'
'-x, -y, -z'

loop_
_atom_site_label
_atom_site_type_symbol
_atom_site_fract_x
_atom_site_fract_y
_atom_site_fract_z
_atom_site_U_iso_or_equiv
_atom_site_adp_type
_atom_site_occupancy
_atom_site_site_symmetry_order
_atom_site_calc_flag
_atom_site_refinement_flags_posn
O1 O 0.21920(19) 0.58341(16) -0.30233(11) 0.0389(3) Uani 1 1 d .
O2 O 0.0644(2) 0.89960(17) -0.32812(12) 0.0459(3) Uani 1 1 d .
O3 O 0.24028(18) 0.96066(15) 0.00249(10) 0.0342(3) Uani 1 1 d .
O4 O 0.2473(2) 1.08334(15) -0.21205(11) 0.0405(3) Uani 1 1 d .
N1 N 0.28861(18) 0.40354(17) 0.18915(12) 0.0277(3) Uani 1 1 d .
N2 N 0.25206(17) 0.58400(17) 0.09487(11) 0.0241(3) Uani 1 1 d .
H2 H 0.242(3) 0.703(3) 0.109(2) 0.042(5) Uiso 1 1 d .
N3 N 0.25006(18) 0.38977(17) -0.05580(14) 0.0268(3) Uani 1 1 d .
H3A H 0.250(3) 0.372(3) -0.136(2) 0.034(5) Uiso 1 1 d .
H3B H 0.268(3) 0.284(3) 0.013(2) 0.037(5) Uiso 1 1 d .
N4 N 0.16231(19) 0.74816(17) -0.26266(12) 0.0279(3) Uani 1 1 d .
N5 N 0.23049(18) 0.94115(17) -0.11542(12) 0.0262(3) Uani 1 1 d .
C1 C 0.2453(3) 0.6275(3) 0.35202(17) 0.0466(4) Uani 1 1 d .
H1A H 0.3590 0.6974 0.3085 0.070 Uiso 1 1 calc GR
H1B H 0.2371 0.6060 0.4504 0.070 Uiso 1 1 calc GR
H1C H 0.1134 0.7109 0.3247 0.070 Uiso 1 1 calc GR
C2 C 0.2856(2) 0.4266(2) 0.31006(15) 0.0315(3) Uani 1 1 d .
C3 C 0.3281(3) 0.2352(3) 0.41398(18) 0.0446(4) Uani 1 1 d .
H3C H 0.3668 0.1171 0.3697 0.067 Uiso 1 1 calc GR
H3D H 0.2028 0.2249 0.4803 0.067 Uiso 1 1 calc GR
H3E H 0.4427 0.2385 0.4599 0.067 Uiso 1 1 calc GR
C4 C 0.23864(19) 0.57122(19) -0.03094(13) 0.0210(3) Uani 1 1 d .
C5 C 0.2090(2) 0.75426(19) -0.13366(13) 0.0232(3) Uani 1 1 d .

loop_
_atom_site_aniso_label
_atom_site_aniso_U_11
_atom_site_aniso_U_22
_atom_site_aniso_U_33
_atom_site_aniso_U_23
_atom_site_aniso_U_13
_atom_site_aniso_U_12
O1 0.0574(7) 0.0343(6) 0.0308(6) -0.0146(4) -0.0061(5) -0.0125(5)
O2 0.0681(8) 0.0330(6) 0.0403(6) 0.0029(5) -0.0287(6) -0.0107(5)
O3 0.0570(7) 0.0217(5) 0.0287(5) -0.0076(4) -0.0109(5) -0.0108(4)
O4 0.0709(8) 0.0224(5) 0.0304(6) 0.0002(4) -0.0074(5) -0.0190(5)
N1 0.0293(6) 0.0224(6) 0.0300(6) 0.0013(5) -0.0064(5) -0.0069(4)
N2 0.0294(6) 0.0182(6) 0.0254(6) -0.0037(4) -0.0054(4) -0.0056(4)
N3 0.0330(7) 0.0192(6) 0.0312(7) -0.0065(5) -0.0063(5) -0.0080(4)
N4 0.0344(7) 0.0254(6) 0.0266(6) -0.0042(5) -0.0055(5) -0.0109(5)
N5 0.0340(6) 0.0188(5) 0.0266(6) -0.0050(4) -0.0040(5) -0.0066(4)
C1 0.0600(11) 0.0475(10) 0.0283(8) -0.0128(7) -0.0122(7) 0.0058(8)
C2 0.0253(7) 0.0359(8) 0.0298(8) -0.0009(6) -0.0042(6) -0.0046(6)
C3 0.0445(9) 0.0472(9) 0.0346(9) 0.0099(7) -0.0095(7) -0.0095(7)
C4 0.0175(6) 0.0198(6) 0.0271(7) -0.0062(5) -0.0015(5) -0.0060(4)
C5 0.0265(7) 0.0205(6) 0.0242(7) -0.0064(5) -0.0024(5) -0.0066(5)

loop_
_atom_type_symbol
_atom_type_description
_atom_type_scat_dispersion_real
_atom_type_scat_dispersion_imag
_atom_type_scat_source
C C 0.0181 0.0091 'International Tables Vol C Tables 4.2.6.8 and 6.1.1.4'
H H 0.0000 0.0000 'International Tables Vol C Tables 4.2.6.8 and 6.1.1.4'
N N 0.0311 0.0180 'International Tables Vol C Tables 4.2.6.8 and 6.1.1.4'
O O 0.0492 0.0322 'International Tables Vol C Tables 4.2.6.8 and 6.1.1.4'

loop_
_geom_angle_atom_site_label_1
_geom_angle_atom_site_label_2
_geom_angle_atom_site_label_3
_geom_angle
C2 N1 N2 114.81(12)
N1 N2 H2 126.1(13)
C4 N2 N1 117.83(11)
C4 N2 H2 116.0(13)
H3A N3 H3B 121.3(17)
C4 N3 H3A 121.5(13)
C4 N3 H3B 117.0(12)
O1 N4 C5 117.83(11)
O2 N4 O1 122.09(12)
O2 N4 C5 120.04(12)
O3 N5 C5 118.39(11)
O4 N5 O3 120.29(11)
O4 N5 C5 121.27(12)
H1A C1 H1B 109.5
H1A C1 H1C 109.5
H1B C1 H1C 109.5
C2 C1 H1A 109.5
C2 C1 H1B 109.5
C2 C1 H1C 109.5
N1 C2 C1 124.67(13)
N1 C2 C3 116.29(14)
C1 C2 C3 119.04(14)
C2 C3 H3C 109.5
C2 C3 H3D 109.5
C2 C3 H3E 109.5
H3C C3 H3D 109.5
H3C C3 H3E 109.5
H3D C3 H3E 109.5
N2 C4 C5 119.75(11)
N3 C4 N2 117.86(12)
N3 C4 C5 122.38(12)
N4 C5 C4 120.52(11)
N5 C5 N4 116.58(11)
N5 C5 C4 122.86(12)

loop_
_geom_bond_atom_site_label_1
_geom_bond_atom_site_label_2
_geom_bond_distance
O1 N4 1.2431(16)
O2 N4 1.2177(16)
O3 N5 1.2640(15)
O4 N5 1.2342(15)
N1 N2 1.3908(16)
N1 C2 1.283(2)
N2 H2 0.85(2)
N2 C4 1.3360(18)
N3 H3A 0.86(2)
N3 H3B 0.89(2)
N3 C4 1.3157(18)
N4 C5 1.4295(18)
N5 C5 1.3892(18)
C1 H1A 0.9800
C1 H1B 0.9800
C1 H1C 0.9800
C1 C2 1.492(2)
C2 C3 1.499(2)
C3 H3C 0.9800
C3 H3D 0.9800
C3 H3E 0.9800
C4 C5 1.4462(18)

loop_
_geom_hbond_atom_site_label_D
_geom_hbond_atom_site_label_H
_geom_hbond_atom_site_label_A
_geom_hbond_distance_DH
_geom_hbond_distance_HA
_geom_hbond_distance_DA
_geom_hbond_angle_DHA
_geom_hbond_site_symmetry_A
N2 H2 O3 0.85(2) 1.86(2) 2.5405(15) 136.4(18) .
N3 H3A O1 0.86(2) 1.98(2) 2.5971(17) 127.8(16) .
N3 H3B O3 0.89(2) 2.312(19) 2.8970(15) 122.9(15) 1_545

loop_
_geom_torsion_atom_site_label_1
_geom_torsion_atom_site_label_2
_geom_torsion_atom_site_label_3
_geom_torsion_atom_site_label_4
_geom_torsion
O1 N4 C5 N5 152.72(12)
O1 N4 C5 C4 -25.23(18)
O2 N4 C5 N5 -29.41(19)
O2 N4 C5 C4 152.64(13)
O3 N5 C5 N4 169.46(11)
O3 N5 C5 C4 -12.6(2)
O4 N5 C5 N4 -13.1(2)
O4 N5 C5 C4 164.79(13)
N1 N2 C4 N3 3.45(17)
N1 N2 C4 C5 -177.56(11)
N2 N1 C2 C1 0.4(2)
N2 N1 C2 C3 -178.95(12)
N2 C4 C5 N4 -170.32(12)
N2 C4 C5 N5 11.86(19)
N3 C4 C5 N4 8.63(19)
N3 C4 C5 N5 -169.19(13)
C2 N1 N2 C4 -175.42(12)
